data_4083959
loop_
_publ_author_name
'Chen, Wei-Zhong'
'Ren, Tong'

_publ_section_title
;
 Selective Ligand Modification on the Periphery of Diruthenium
 Compounds: Toward New Metal-Alkynyl Scaffolds
;
_journal_coden_ASTM ORGND7
_journal_issue 11
_journal_name_full Organometallics
_journal_page_first 2660
_journal_page_last 2669
_journal_paper_doi 10.1021/om050068t
_journal_volume 24
_journal_year 2005
_chemical_formula_sum 'C79 H93 N8 O6 Ru2 Si3'
_chemical_formula_weight 1537.02
_space_group_IT_number 2
_symmetry_cell_setting triclinic
_symmetry_space_group_name_Hall '-P 1'
_symmetry_space_group_name_H-M 'P -1'
_atom_sites_solution_hydrogens geom
_atom_sites_solution_primary direct
_atom_sites_solution_secondary difmap
_audit_creation_method SHELXL-97
_cell_angle_alpha 80.346(15)
_cell_angle_beta 82.948(14)
_cell_angle_gamma 66.348(9)
_cell_formula_units_Z 2
_cell_length_a 15.3752(19)
_cell_length_b 17.5213(17)
_cell_length_c 18.281(3)
_cell_measurement_reflns_used 5643
_cell_measurement_temperature 293(2)
_cell_measurement_theta_max 22.91
_cell_measurement_theta_min 2.27
_cell_volume 4438.8(11)
_computing_cell_refinement 'Bruker SMART'
_computing_data_collection 'Bruker SMART'
_computing_data_reduction 'Bruker SAINT'
_computing_molecular_graphics 'Bruker SHELXTL'
_computing_publication_material 'Bruker SHELXTL'
_computing_structure_refinement 'SHELXL-97 (Sheldrick, 1997)'
_computing_structure_solution 'SHELXS-97 (Sheldrick, 1990)'
_diffrn_ambient_temperature 300(2)
_diffrn_measured_fraction_theta_full 0.903
_diffrn_measured_fraction_theta_max 0.903
_diffrn_measurement_device_type 'CCD area detector'
_diffrn_measurement_method 'phi and omega scans'
_diffrn_radiation_monochromator graphite
_diffrn_radiation_source 'fine-focus sealed tube'
_diffrn_radiation_type MoK\a
_diffrn_radiation_wavelength 0.71073
_diffrn_reflns_av_R_equivalents 0.0617
_diffrn_reflns_av_sigmaI/netI 0.1480
_diffrn_reflns_limit_h_max 13
_diffrn_reflns_limit_h_min -20
_diffrn_reflns_limit_k_max 22
_diffrn_reflns_limit_k_min -23
_diffrn_reflns_limit_l_max 19
_diffrn_reflns_limit_l_min -24
_diffrn_reflns_number 28565
_diffrn_reflns_theta_full 28.32
_diffrn_reflns_theta_max 28.32
_diffrn_reflns_theta_min 1.59
_exptl_absorpt_coefficient_mu 0.429
_exptl_absorpt_correction_T_max 1.000000
_exptl_absorpt_correction_T_min 0.483578
_exptl_absorpt_correction_type empirical
_exptl_absorpt_process_details
; 
  SADABS, Absorption corrections using Bruker CCD based on the method of 
  Bob Blessing.  Acta Cryst. 1995, A51, 33 
;
_exptl_crystal_colour Red
_exptl_crystal_density_diffrn 1.150
_exptl_crystal_density_method 'not measured'
_exptl_crystal_description Block
_exptl_crystal_F_000 1602
_exptl_crystal_size_max 0.30
_exptl_crystal_size_mid 0.24
_exptl_crystal_size_min 0.07
_refine_diff_density_max 0.935
_refine_diff_density_min -0.672
_refine_diff_density_rms 0.105
_refine_ls_extinction_method none
_refine_ls_goodness_of_fit_ref 1.028
_refine_ls_hydrogen_treatment mixed
_refine_ls_matrix_type full
_refine_ls_number_parameters 876
_refine_ls_number_reflns 19986
_refine_ls_number_restraints 4
_refine_ls_restrained_S_all 1.028
_refine_ls_R_factor_all 0.1404
_refine_ls_R_factor_gt 0.0665
_refine_ls_shift/su_max 0.001
_refine_ls_shift/su_mean 0.000
_refine_ls_structure_factor_coef Fsqd
_refine_ls_weighting_details 'calc w=1/[\s^2^(Fo^2^)+(0.0610P)^2^+0.0000P] where P=(Fo^2^+2Fc^2^)/3'
_refine_ls_weighting_scheme calc
_refine_ls_wR_factor_gt 0.1823
_refine_ls_wR_factor_ref 0.1955
_reflns_number_gt 7921
_reflns_number_total 19986
_reflns_threshold_expression >2sigma(I)
_cod_duplicate_entry 4060527
_cod_data_source_file om050068tsi20050131_111054.cif
_cod_data_source_block compound4a
_cod_depositor_comments
;
The following automatic conversions were performed:

'_symmetry_cell_setting' tag value 'Trclinic' was replaced with
'triclinic' value as specified in the replacement file
'/home/robertas/cod-tools/perl-scripts/inputs/replacement_values.lst'.

Automatic conversion script
Id: cif_fix_values 3143 2015-03-26 13:38:13Z robertas 
;
_cod_original_cell_volume 4438.8(10)
_cod_original_sg_symbol_H-M P-1
_cod_database_code 4083959

loop_
_symmetry_equiv_pos_as_xyz
'x, y, z'
'-x, -y, -z'

loop_
_atom_site_label
_atom_site_type_symbol
_atom_site_fract_x
_atom_site_fract_y
_atom_site_fract_z
_atom_site_U_iso_or_equiv
_atom_site_adp_type
_atom_site_occupancy
_atom_site_symmetry_multiplicity
_atom_site_calc_flag
_atom_site_refinement_flags
_atom_site_disorder_assembly
_atom_site_disorder_group
Ru1 Ru 0.33355(3) 0.79449(3) 0.33607(3) 0.05107(16) Uani 1 1 d . . .
Ru2 Ru 0.45546(3) 0.85803(3) 0.28693(3) 0.06041(18) Uani 1 1 d . . .
Si1 Si -0.03877(18) 0.67752(17) 0.57896(19) 0.1291(11) Uani 1 1 d . . .
Si2 Si 0.8581(2) 0.9814(3) 0.1179(2) 0.1599(14) Uani 1 1 d . . .
Si3 Si -0.2026(2) 1.3865(2) 0.02562(17) 0.1554(15) Uani 1 1 d . . .
N1 N 0.2459(3) 0.8928(3) 0.2682(3) 0.0541(13) Uani 1 1 d . . .
N2 N 0.3449(3) 0.9647(3) 0.2550(3) 0.0631(14) Uani 1 1 d . . .
N3 N 0.3157(3) 0.8759(3) 0.4158(3) 0.0588(13) Uani 1 1 d . . .
N4 N 0.4554(3) 0.8980(3) 0.3831(3) 0.0741(16) Uani 1 1 d . B .
N5 N 0.4377(3) 0.7015(3) 0.3976(3) 0.0572(13) Uani 1 1 d . . .
N6 N 0.5547(3) 0.7434(3) 0.3269(3) 0.0560(13) Uani 1 1 d . . .
N7 N 0.3670(3) 0.7206(3) 0.2551(3) 0.0535(12) Uani 1 1 d . . .
N8 N 0.4476(3) 0.8040(3) 0.1939(3) 0.0592(13) Uani 1 1 d . . .
C1 C 0.2258(4) 0.7728(4) 0.3923(3) 0.0620(17) Uani 1 1 d . . .
C2 C 0.1602(4) 0.7610(4) 0.4267(4) 0.0691(19) Uani 1 1 d . . .
C3 C 0.0927(5) 0.7387(5) 0.4710(5) 0.087(2) Uani 1 1 d . . .
C4 C 0.0376(5) 0.7157(5) 0.5120(5) 0.113(3) Uani 1 1 d . . .
C5 C 0.0383(9) 0.5955(10) 0.6508(10) 0.394(17) Uani 1 1 d . . .
H5A H 0.0738 0.6191 0.6728 0.592 Uiso 1 1 calc R . .
H5B H 0.0814 0.5481 0.6274 0.592 Uiso 1 1 calc R . .
H5C H -0.0013 0.5778 0.6887 0.592 Uiso 1 1 calc R . .
C6 C -0.1125(11) 0.6414(9) 0.5296(9) 0.270(9) Uani 1 1 d . . .
H6A H -0.0715 0.5957 0.5032 0.405 Uiso 1 1 calc R . .
H6B H -0.1502 0.6870 0.4951 0.405 Uiso 1 1 calc R . .
H6C H -0.1537 0.6229 0.5653 0.405 Uiso 1 1 calc R . .
C7 C -0.1190(6) 0.7671(7) 0.6295(6) 0.158(4) Uani 1 1 d . . .
H7A H -0.0815 0.7849 0.6558 0.237 Uiso 1 1 calc R . .
H7B H -0.1615 0.7494 0.6643 0.237 Uiso 1 1 calc R . .
H7C H -0.1552 0.8129 0.5945 0.237 Uiso 1 1 calc R . .
C8 C 0.5544(4) 0.8932(5) 0.2290(4) 0.075(2) Uani 1 1 d . . .
C9 C 0.6108(5) 0.9186(4) 0.1975(5) 0.084(2) Uani 1 1 d . . .
C10 C 0.6845(5) 0.9428(5) 0.1688(4) 0.084(2) Uani 1 1 d . . .
C11 C 0.7521(5) 0.9578(6) 0.1467(5) 0.107(3) Uani 1 1 d . . .
C12 C 0.8783(10) 1.0304(13) 0.1867(10) 0.321(12) Uani 1 1 d . . .
H12A H 0.8285 1.0852 0.1881 0.481 Uiso 1 1 calc R . .
H12B H 0.9384 1.0357 0.1755 0.481 Uiso 1 1 calc R . .
H12C H 0.8789 0.9971 0.2342 0.481 Uiso 1 1 calc R . .
C13 C 0.8503(9) 1.0393(9) 0.0219(8) 0.236(7) Uani 1 1 d . . .
H13A H 0.7975 1.0926 0.0209 0.354 Uiso 1 1 calc R . .
H13B H 0.8413 1.0069 -0.0119 0.354 Uiso 1 1 calc R . .
H13C H 0.9081 1.0480 0.0071 0.354 Uiso 1 1 calc R . .
C14 C 0.9635(7) 0.8706(8) 0.1217(9) 0.227(7) Uani 1 1 d . . .
H14A H 0.9675 0.8426 0.1718 0.340 Uiso 1 1 calc R . .
H14B H 1.0220 0.8774 0.1055 0.340 Uiso 1 1 calc R . .
H14C H 0.9525 0.8376 0.0898 0.340 Uiso 1 1 calc R . .
C15 C 0.2610(4) 0.9631(4) 0.2452(3) 0.0546(16) Uani 1 1 d . . .
C16 C 0.1634(4) 0.8826(4) 0.2419(4) 0.077(2) Uani 1 1 d . . .
H16A H 0.1273 0.9328 0.2109 0.115 Uiso 1 1 calc R . .
H16B H 0.1236 0.8726 0.2840 0.115 Uiso 1 1 calc R . .
H16C H 0.1862 0.8358 0.2140 0.115 Uiso 1 1 calc R . .
C17 C 0.3560(4) 1.0429(4) 0.2448(5) 0.099(3) Uani 1 1 d . . .
H17A H 0.2974 1.0877 0.2300 0.148 Uiso 1 1 calc R . .
H17B H 0.4055 1.0417 0.2069 0.148 Uiso 1 1 calc R . .
H17C H 0.3726 1.0520 0.2906 0.148 Uiso 1 1 calc R . .
C18 C 0.1843(4) 1.0381(4) 0.2087(4) 0.0575(16) Uani 1 1 d . . .
C19 C 0.0992(4) 1.0756(4) 0.2476(4) 0.0675(18) Uani 1 1 d . . .
H19A H 0.0894 1.0549 0.2969 0.081 Uiso 1 1 calc R . .
C20 C 0.0275(4) 1.1453(4) 0.2120(4) 0.076(2) Uani 1 1 d . . .
H20A H -0.0294 1.1712 0.2391 0.092 Uiso 1 1 calc R . .
C21 C 0.0371(5) 1.1770(4) 0.1393(5) 0.081(2) Uani 1 1 d . . .
C22 C 0.1244(6) 1.1381(5) 0.0996(5) 0.107(3) Uani 1 1 d . . .
H22A H 0.1346 1.1578 0.0501 0.129 Uiso 1 1 calc R . .
C23 C 0.1956(5) 1.0688(5) 0.1369(5) 0.097(3) Uani 1 1 d . . .
H23A H 0.2532 1.0428 0.1108 0.116 Uiso 1 1 calc R . .
C24 C -0.0400(5) 1.2432(5) 0.1016(5) 0.098(3) Uani 1 1 d . . .
C25 C -0.1041(6) 1.2976(6) 0.0721(5) 0.119(3) Uani 1 1 d . . .
C26 C -0.2857(12) 1.3340(13) 0.0169(16) 0.44(2) Uani 1 1 d . . .
H26A H -0.3006 1.3018 0.0624 0.522 Uiso 1 1 calc R . .
C27 C -0.2217(17) 1.2766(15) -0.0539(17) 0.48(2) Uani 1 1 d . . .
H27A H -0.2552 1.2453 -0.0668 0.725 Uiso 1 1 calc R . .
H27B H -0.1603 1.2384 -0.0376 0.725 Uiso 1 1 calc R . .
H27C H -0.2139 1.3140 -0.0965 0.725 Uiso 1 1 calc R . .
C28 C -0.3714(15) 1.3996(14) -0.0244(12) 0.400(16) Uani 1 1 d . . .
H28A H -0.4163 1.3752 -0.0281 0.600 Uiso 1 1 calc R . .
H28B H -0.3501 1.4173 -0.0734 0.600 Uiso 1 1 calc R . .
H28C H -0.4012 1.4472 0.0024 0.600 Uiso 1 1 calc R . .
C29 C -0.2559(7) 1.4692(6) 0.0903(7) 0.155(4) Uani 1 1 d . . .
H29A H -0.2087 1.4897 0.1008 0.186 Uiso 1 1 calc R . .
C30 C -0.2912(9) 1.4266(11) 0.1627(8) 0.279(10) Uani 1 1 d . . .
H30A H -0.3183 1.4662 0.1979 0.419 Uiso 1 1 calc R . .
H30B H -0.2386 1.3791 0.1834 0.419 Uiso 1 1 calc R . .
H30C H -0.3386 1.4084 0.1513 0.419 Uiso 1 1 calc R . .
C31 C -0.3452(10) 1.5414(7) 0.0639(9) 0.268(9) Uani 1 1 d . . .
H31A H -0.3684 1.5810 0.0992 0.402 Uiso 1 1 calc R . .
H31B H -0.3928 1.5204 0.0590 0.402 Uiso 1 1 calc R . .
H31C H -0.3311 1.5687 0.0165 0.402 Uiso 1 1 calc R . .
C32 C -0.1508(14) 1.4389(13) -0.0603(12) 0.288(9) Uiso 1 1 d D . .
H32A H -0.2011 1.4881 -0.0848 0.346 Uiso 1 1 calc R . .
C33 C -0.1017(14) 1.3760(13) -0.1116(12) 0.334(11) Uiso 1 1 d D . .
H33A H -0.0739 1.4005 -0.1539 0.501 Uiso 1 1 calc R . .
H33B H -0.1465 1.3577 -0.1276 0.501 Uiso 1 1 calc R . .
H33C H -0.0526 1.3287 -0.0865 0.501 Uiso 1 1 calc R . .
C34 C -0.0789(15) 1.4622(13) -0.0367(13) 0.365(12) Uiso 1 1 d D . .
H34A H -0.0511 1.4866 -0.0792 0.548 Uiso 1 1 calc R . .
H34B H -0.0303 1.4131 -0.0132 0.548 Uiso 1 1 calc R . .
H34C H -0.1078 1.5024 -0.0021 0.548 Uiso 1 1 calc R . .
C35 C 0.3800(4) 0.9019(4) 0.4298(4) 0.0714(19) Uani 1 1 d . . .
H35A H 0.3730 0.9240 0.4740 0.086 Uiso 1 1 calc R . .
C36 C 0.2357(4) 0.9029(4) 0.4702(4) 0.0641(18) Uani 1 1 d . . .
C37 C 0.2304(5) 0.8479(5) 0.5330(4) 0.082(2) Uani 1 1 d . . .
H37A H 0.2740 0.7924 0.5380 0.099 Uiso 1 1 calc R . .
C38 C 0.1573(5) 0.8773(6) 0.5896(5) 0.099(3) Uani 1 1 d . . .
C39 C 0.2040(8) 0.7422(8) 0.6629(6) 0.197(6) Uani 1 1 d . . .
H39A H 0.1861 0.7169 0.7099 0.295 Uiso 1 1 calc R . .
H39B H 0.2694 0.7350 0.6622 0.295 Uiso 1 1 calc R . .
H39C H 0.1961 0.7159 0.6236 0.295 Uiso 1 1 calc R . .
C40 C 0.0948(5) 0.9605(6) 0.5789(5) 0.100(3) Uani 1 1 d . . .
H40A H 0.0480 0.9814 0.6161 0.120 Uiso 1 1 calc R . .
C41 C 0.0992(4) 1.0115(5) 0.5176(5) 0.086(2) Uani 1 1 d . . .
H41A H 0.0543 1.0664 0.5120 0.104 Uiso 1 1 calc R . .
C42 C 0.1710(4) 0.9841(4) 0.4606(4) 0.0709(19) Uani 1 1 d . . .
H42A H 0.1741 1.0203 0.4178 0.085 Uiso 1 1 calc R . .
C43 C 0.5628(4) 0.8610(4) 0.4829(4) 0.120(3) Uani 1 1 d G B .
H43A H 0.5351 0.8244 0.5071 0.145 Uiso 1 1 calc R . .
C44 C 0.5718(4) 0.9599(4) 0.3820(4) 0.125(4) Uani 1 1 d G B .
H44A H 0.5502 0.9914 0.3368 0.150 Uiso 1 1 calc R . .
C45 C 0.6432(4) 0.9674(5) 0.4126(5) 0.171(7) Uani 1 1 d GD . .
C46 C 0.6745(4) 0.9216(5) 0.4784(5) 0.209(10) Uani 1 1 d G B .
H46A H 0.7236 0.9268 0.4994 0.251 Uiso 1 1 calc R A 1
C47 C 0.6342(5) 0.8684(5) 0.5135(4) 0.144(5) Uani 1 1 d GD . .
C48 C 0.5315(3) 0.9068(4) 0.4171(4) 0.088(3) Uani 1 1 d G . .
C49A C 0.6561(13) 1.0655(14) 0.3380(13) 0.174(12) Uani 0.538(9) 1 d PD B 1
H49A H 0.6891 1.1028 0.3287 0.262 Uiso 0.538(9) 1 calc PR B 1
H49B H 0.5888 1.0977 0.3418 0.262 Uiso 0.538(9) 1 calc PR B 1
H49C H 0.6713 1.0323 0.2979 0.262 Uiso 0.538(9) 1 calc PR B 1
C49B C 0.634(3) 0.776(3) 0.6075(19) 0.52(8) Uani 0.462(9) 1 d PD B 2
H49D H 0.6592 0.7573 0.6559 0.776 Uiso 0.462(9) 1 calc PR B 2
H49E H 0.6578 0.7293 0.5791 0.776 Uiso 0.462(9) 1 calc PR B 2
H49F H 0.5662 0.7973 0.6124 0.776 Uiso 0.462(9) 1 calc PR B 2
C50 C 0.5287(4) 0.6910(4) 0.3767(3) 0.0592(17) Uani 1 1 d . . .
H50A H 0.5765 0.6436 0.3988 0.071 Uiso 1 1 calc R . .
C51 C 0.4259(4) 0.6510(4) 0.4667(4) 0.0601(17) Uani 1 1 d . . .
C52 C 0.3727(4) 0.6019(4) 0.4714(4) 0.0667(18) Uani 1 1 d . . .
H52A H 0.3436 0.6017 0.4298 0.080 Uiso 1 1 calc R . .
C53 C 0.3628(5) 0.5547(4) 0.5354(5) 0.072(2) Uani 1 1 d . . .
C54 C 0.2665(6) 0.5045(6) 0.4888(6) 0.125(4) Uani 1 1 d . . .
H54A H 0.2352 0.4661 0.5026 0.187 Uiso 1 1 calc R . .
H54B H 0.3104 0.4878 0.4467 0.187 Uiso 1 1 calc R . .
H54C H 0.2200 0.5601 0.4760 0.187 Uiso 1 1 calc R . .
C55 C 0.4026(6) 0.5544(5) 0.5976(5) 0.095(3) Uani 1 1 d . . .
H55A H 0.3934 0.5225 0.6416 0.114 Uiso 1 1 calc R . .
C56 C 0.4555(6) 0.6003(6) 0.5958(4) 0.101(3) Uani 1 1 d . . .
H56A H 0.4847 0.5978 0.6383 0.121 Uiso 1 1 calc R . .
C57 C 0.4678(5) 0.6533(5) 0.5292(4) 0.084(2) Uani 1 1 d . . .
H57A H 0.5017 0.6871 0.5281 0.100 Uiso 1 1 calc R . .
C58 C 0.6543(4) 0.7067(4) 0.3026(4) 0.0655(18) Uani 1 1 d . . .
C59 C 0.7141(4) 0.7444(4) 0.3142(4) 0.0715(19) Uani 1 1 d . . .
H59A H 0.6909 0.7930 0.3370 0.086 Uiso 1 1 calc R . .
C60 C 0.8102(4) 0.7079(5) 0.2911(5) 0.086(2) Uani 1 1 d . . .
C61 C 0.8485(6) 0.8126(7) 0.3306(6) 0.138(4) Uani 1 1 d . . .
H61A H 0.9022 0.8272 0.3318 0.207 Uiso 1 1 calc R . .
H61B H 0.8226 0.8042 0.3804 0.207 Uiso 1 1 calc R . .
H61C H 0.8009 0.8573 0.3018 0.207 Uiso 1 1 calc R . .
C62 C 0.8447(5) 0.6359(6) 0.2579(5) 0.097(3) Uani 1 1 d . . .
H62A H 0.9088 0.6128 0.2423 0.117 Uiso 1 1 calc R . .
C63 C 0.7857(5) 0.5980(6) 0.2475(5) 0.111(3) Uani 1 1 d . . .
H63A H 0.8096 0.5491 0.2250 0.133 Uiso 1 1 calc R . .
C64 C 0.6892(4) 0.6329(5) 0.2708(4) 0.086(2) Uani 1 1 d . . .
H64A H 0.6490 0.6068 0.2649 0.104 Uiso 1 1 calc R . .
C65 C 0.4136(4) 0.7464(4) 0.1972(4) 0.0596(16) Uani 1 1 d . . .
H65A H 0.4230 0.7207 0.1546 0.071 Uiso 1 1 calc R . .
C66 C 0.3581(4) 0.6419(4) 0.2564(3) 0.0565(15) Uani 1 1 d . . .
C67 C 0.2721(4) 0.6351(4) 0.2808(4) 0.0633(17) Uani 1 1 d . . .
H67A H 0.2211 0.6811 0.2968 0.076 Uiso 1 1 calc R . .
C68 C 0.2626(5) 0.5599(5) 0.2812(4) 0.077(2) Uani 1 1 d . . .
C69 C 0.0982(5) 0.6145(5) 0.3238(5) 0.117(3) Uani 1 1 d . . .
H69A H 0.0467 0.5962 0.3382 0.176 Uiso 1 1 calc R . .
H69B H 0.0812 0.6580 0.2822 0.176 Uiso 1 1 calc R . .
H69C H 0.1105 0.6359 0.3647 0.176 Uiso 1 1 calc R . .
C70 C 0.3371(6) 0.4931(5) 0.2565(4) 0.091(2) Uani 1 1 d . . .
H70A H 0.3300 0.4429 0.2558 0.110 Uiso 1 1 calc R . .
C71 C 0.4234(6) 0.4993(5) 0.2325(5) 0.098(3) Uani 1 1 d . . .
H71A H 0.4739 0.4531 0.2163 0.117 Uiso 1 1 calc R . .
C72 C 0.4350(4) 0.5746(4) 0.2322(4) 0.0713(19) Uani 1 1 d . . .
H72A H 0.4926 0.5793 0.2163 0.086 Uiso 1 1 calc R . .
C73 C 0.4845(5) 0.8267(4) 0.1219(4) 0.075(2) Uani 1 1 d . . .
C74 C 0.5820(5) 0.7935(5) 0.1033(4) 0.087(2) Uani 1 1 d . . .
H74A H 0.6229 0.7546 0.1377 0.104 Uiso 1 1 calc R . .
C75 C 0.6182(7) 0.8168(6) 0.0361(5) 0.115(3) Uani 1 1 d . . .
C76 C 0.7767(7) 0.7390(8) 0.0675(7) 0.176(5) Uani 1 1 d . . .
H76A H 0.8408 0.7238 0.0464 0.264 Uiso 1 1 calc R . .
H76B H 0.7644 0.6891 0.0839 0.264 Uiso 1 1 calc R . .
H76C H 0.7684 0.7688 0.1090 0.264 Uiso 1 1 calc R . .
C77 C 0.5573(10) 0.8726(8) -0.0136(6) 0.145(4) Uani 1 1 d . . .
H77A H 0.5824 0.8883 -0.0597 0.173 Uiso 1 1 calc R . .
C78 C 0.4596(9) 0.9076(7) 0.0006(6) 0.145(4) Uani 1 1 d . . .
H78A H 0.4199 0.9458 -0.0349 0.174 Uiso 1 1 calc R . .
C79 C 0.4233(6) 0.8835(5) 0.0694(5) 0.109(3) Uani 1 1 d . . .
H79A H 0.3579 0.9051 0.0806 0.131 Uiso 1 1 calc R . .
O1 O 0.1461(5) 0.8285(5) 0.6527(4) 0.149(3) Uani 1 1 d . . .
O2A O 0.6846(9) 1.0113(10) 0.4061(8) 0.130(5) Uani 0.538(9) 1 d PD B 1
O2B O 0.665(2) 0.841(2) 0.5699(15) 0.30(2) Uani 0.462(9) 1 d PD B 2
O3 O 0.3141(4) 0.5037(3) 0.5463(3) 0.1046(19) Uani 1 1 d . . .
O4 O 0.8772(3) 0.7396(4) 0.2987(4) 0.123(2) Uani 1 1 d . . .
O5 O 0.1823(4) 0.5446(3) 0.3033(3) 0.1057(18) Uani 1 1 d . . .
O6 O 0.7128(5) 0.7908(5) 0.0132(4) 0.160(3) Uani 1 1 d . . .

loop_
_atom_site_aniso_label
_atom_site_aniso_U_11
_atom_site_aniso_U_22
_atom_site_aniso_U_33
_atom_site_aniso_U_23
_atom_site_aniso_U_13
_atom_site_aniso_U_12
Ru1 0.0391(3) 0.0578(3) 0.0561(3) -0.0091(3) -0.0022(2) -0.0183(2)
Ru2 0.0400(3) 0.0607(3) 0.0818(4) -0.0141(3) 0.0023(2) -0.0208(2)
Si1 0.0957(17) 0.109(2) 0.163(3) 0.0019(19) 0.0498(17) -0.0441(15)
Si2 0.123(2) 0.241(4) 0.174(3) -0.038(3) 0.032(2) -0.138(3)
Si3 0.125(2) 0.151(3) 0.106(2) -0.017(2) -0.0396(18) 0.043(2)
N1 0.036(2) 0.054(3) 0.067(3) 0.002(3) -0.012(2) -0.014(2)
N2 0.037(3) 0.045(3) 0.104(4) -0.014(3) -0.004(3) -0.011(2)
N3 0.047(3) 0.075(3) 0.062(3) -0.030(3) 0.005(2) -0.026(3)
N4 0.044(3) 0.086(4) 0.105(5) -0.048(3) 0.000(3) -0.025(3)
N5 0.037(3) 0.059(3) 0.069(4) -0.004(3) -0.003(2) -0.013(2)
N6 0.042(3) 0.064(3) 0.059(3) -0.005(3) -0.002(2) -0.019(2)
N7 0.052(3) 0.066(3) 0.048(3) -0.014(3) -0.002(2) -0.026(2)
N8 0.050(3) 0.063(3) 0.059(3) -0.007(3) 0.008(2) -0.021(3)
C1 0.037(3) 0.079(4) 0.050(4) 0.000(3) -0.001(3) -0.006(3)
C2 0.052(4) 0.070(4) 0.086(5) -0.005(4) 0.008(4) -0.030(3)
C3 0.059(4) 0.082(5) 0.118(7) -0.012(5) 0.005(4) -0.029(4)
C4 0.074(5) 0.106(6) 0.143(8) 0.000(6) 0.036(5) -0.037(5)
C5 0.174(13) 0.302(19) 0.44(3) 0.27(2) 0.091(15) 0.032(12)
C6 0.35(2) 0.304(19) 0.29(2) -0.156(16) 0.151(16) -0.273(18)
C7 0.134(8) 0.180(10) 0.151(10) -0.057(8) 0.051(7) -0.055(7)
C8 0.039(3) 0.093(5) 0.081(5) 0.005(4) -0.004(3) -0.021(3)
C9 0.058(4) 0.076(5) 0.124(7) 0.008(5) -0.019(4) -0.037(4)
C10 0.078(5) 0.090(5) 0.101(6) 0.002(5) -0.005(4) -0.057(4)
C11 0.073(5) 0.142(8) 0.125(7) -0.004(6) -0.003(5) -0.067(5)
C12 0.245(17) 0.58(3) 0.31(2) -0.19(2) 0.070(14) -0.31(2)
C13 0.213(14) 0.281(17) 0.245(17) 0.017(14) 0.054(11) -0.168(13)
C14 0.089(8) 0.216(14) 0.36(2) -0.087(14) 0.034(10) -0.035(8)
C15 0.038(3) 0.049(4) 0.076(4) -0.001(3) -0.006(3) -0.017(3)
C16 0.057(4) 0.084(5) 0.096(5) 0.003(4) -0.036(4) -0.031(3)
C17 0.057(4) 0.059(4) 0.176(9) 0.000(5) -0.021(5) -0.020(3)
C18 0.050(3) 0.054(4) 0.066(4) 0.004(3) -0.003(3) -0.022(3)
C19 0.046(3) 0.076(4) 0.071(5) -0.009(4) -0.005(3) -0.014(3)
C20 0.049(4) 0.092(5) 0.073(5) -0.014(4) -0.001(4) -0.012(4)
C21 0.065(4) 0.071(5) 0.092(6) -0.002(4) -0.008(4) -0.013(4)
C22 0.099(6) 0.099(6) 0.082(6) 0.027(5) 0.007(5) -0.014(5)
C23 0.056(4) 0.078(5) 0.117(7) 0.004(5) 0.018(4) 0.002(4)
C24 0.082(5) 0.087(6) 0.096(6) 0.003(5) -0.021(5) -0.005(4)
C25 0.100(6) 0.110(7) 0.098(7) -0.011(5) -0.041(5) 0.021(5)
C26 0.220(17) 0.29(2) 0.73(5) -0.30(3) -0.34(3) 0.144(16)
C27 0.42(3) 0.29(3) 0.70(6) -0.22(3) -0.37(4) 0.06(2)
C28 0.34(3) 0.40(3) 0.43(3) -0.20(3) -0.18(2) -0.01(2)
C29 0.125(8) 0.112(8) 0.160(11) -0.025(8) 0.009(7) 0.020(6)
C30 0.181(13) 0.38(2) 0.153(13) -0.022(15) 0.045(11) 0.000(14)
C31 0.223(14) 0.109(9) 0.33(2) 0.044(11) 0.044(13) 0.041(9)
C35 0.051(4) 0.087(5) 0.081(5) -0.032(4) -0.003(4) -0.024(4)
C36 0.043(3) 0.081(5) 0.070(5) -0.033(4) -0.008(3) -0.016(3)
C37 0.071(5) 0.106(6) 0.059(5) -0.023(5) 0.005(4) -0.021(4)
C38 0.075(5) 0.130(8) 0.080(6) -0.036(6) 0.015(5) -0.024(5)
C39 0.206(12) 0.153(10) 0.125(10) 0.012(8) 0.047(8) 0.012(10)
C40 0.068(5) 0.135(8) 0.093(7) -0.059(6) 0.019(5) -0.025(5)
C41 0.046(4) 0.097(6) 0.110(7) -0.045(5) 0.003(4) -0.011(4)
C42 0.052(4) 0.078(5) 0.085(5) -0.028(4) -0.008(4) -0.019(3)
C43 0.066(5) 0.154(9) 0.154(9) -0.082(7) -0.029(5) -0.025(5)
C44 0.062(5) 0.125(7) 0.220(11) -0.106(8) 0.024(6) -0.045(5)
C45 0.056(6) 0.200(14) 0.298(18) -0.161(13) -0.001(8) -0.046(7)
C46 0.070(7) 0.190(15) 0.42(3) -0.220(18) -0.010(14) -0.042(10)
C47 0.077(7) 0.176(11) 0.184(12) -0.098(10) -0.038(7) -0.016(7)
C48 0.040(4) 0.101(6) 0.136(7) -0.075(6) 0.008(4) -0.022(4)
C49A 0.145(17) 0.26(3) 0.25(3) -0.18(2) 0.102(18) -0.18(2)
C49B 0.13(3) 1.1(2) 0.19(4) -0.33(7) -0.08(3) 0.02(7)
C50 0.043(3) 0.062(4) 0.058(4) -0.006(3) -0.010(3) -0.005(3)
C51 0.042(3) 0.065(4) 0.055(4) -0.002(3) -0.001(3) -0.006(3)
C52 0.051(4) 0.066(4) 0.074(5) -0.006(4) 0.000(3) -0.017(3)
C53 0.059(4) 0.059(4) 0.086(6) 0.013(4) -0.007(4) -0.018(3)
C54 0.093(6) 0.121(8) 0.164(10) 0.038(7) -0.022(6) -0.065(6)
C55 0.088(6) 0.087(6) 0.091(7) 0.013(5) 0.011(5) -0.028(5)
C56 0.095(6) 0.122(7) 0.054(5) 0.002(5) -0.012(4) -0.013(5)
C57 0.070(4) 0.101(6) 0.075(5) -0.004(5) -0.007(4) -0.030(4)
C58 0.042(3) 0.068(4) 0.078(5) 0.001(4) 0.000(3) -0.018(3)
C59 0.045(3) 0.071(4) 0.090(5) -0.013(4) -0.004(3) -0.013(3)
C60 0.042(4) 0.095(6) 0.119(7) -0.018(5) 0.001(4) -0.026(4)
C61 0.066(5) 0.161(10) 0.197(11) -0.029(9) -0.015(6) -0.050(6)
C62 0.042(4) 0.118(7) 0.120(7) -0.035(6) 0.011(4) -0.016(4)
C63 0.058(5) 0.123(7) 0.136(8) -0.063(6) 0.019(5) -0.008(5)
C64 0.058(4) 0.100(6) 0.108(6) -0.048(5) 0.015(4) -0.030(4)
C65 0.053(4) 0.070(4) 0.052(4) -0.018(3) 0.001(3) -0.018(3)
C66 0.061(4) 0.054(4) 0.055(4) -0.009(3) -0.015(3) -0.019(3)
C67 0.061(4) 0.058(4) 0.079(5) -0.007(4) -0.011(3) -0.030(3)
C68 0.065(4) 0.076(5) 0.092(6) -0.019(4) -0.011(4) -0.025(4)
C69 0.078(5) 0.120(7) 0.167(9) -0.011(7) -0.010(6) -0.054(5)
C70 0.107(6) 0.072(5) 0.108(7) -0.011(5) -0.016(5) -0.046(5)
C71 0.085(6) 0.080(6) 0.118(7) -0.030(5) -0.016(5) -0.012(4)
C72 0.068(4) 0.061(4) 0.083(5) -0.011(4) -0.002(4) -0.023(4)
C73 0.072(5) 0.073(5) 0.071(5) -0.007(4) 0.006(4) -0.022(4)
C74 0.071(5) 0.102(6) 0.083(6) -0.008(5) 0.022(4) -0.039(4)
C75 0.110(7) 0.128(8) 0.084(7) 0.017(6) 0.016(6) -0.040(6)
C76 0.088(7) 0.201(12) 0.198(13) 0.007(10) 0.040(8) -0.039(7)
C77 0.169(11) 0.154(10) 0.096(8) -0.002(8) 0.054(8) -0.071(9)
C78 0.159(10) 0.153(10) 0.081(7) 0.034(7) -0.006(7) -0.037(8)
C79 0.106(6) 0.117(7) 0.075(6) 0.004(5) 0.013(5) -0.026(5)
O1 0.147(6) 0.157(6) 0.088(5) -0.007(5) 0.052(4) -0.022(5)
O2A 0.114(10) 0.172(14) 0.130(11) -0.070(10) -0.014(9) -0.062(9)
O2B 0.13(2) 0.35(4) 0.41(6) -0.24(4) -0.12(3) 0.00(2)
O3 0.080(4) 0.093(4) 0.123(5) 0.029(4) -0.011(3) -0.031(3)
O4 0.049(3) 0.126(5) 0.199(7) -0.057(5) -0.001(3) -0.026(3)
O5 0.091(4) 0.088(4) 0.159(5) -0.022(4) -0.011(4) -0.053(3)
O6 0.113(5) 0.221(8) 0.118(6) 0.000(5) 0.069(4) -0.066(5)

loop_
_atom_type_symbol
_atom_type_description
_atom_type_scat_dispersion_real
_atom_type_scat_dispersion_imag
_atom_type_scat_source
C C 0.0033 0.0016 'International Tables Vol C Tables 4.2.6.8 and 6.1.1.4'
H H 0.0000 0.0000 'International Tables Vol C Tables 4.2.6.8 and 6.1.1.4'
N N 0.0061 0.0033 'International Tables Vol C Tables 4.2.6.8 and 6.1.1.4'
O O 0.0106 0.0060 'International Tables Vol C Tables 4.2.6.8 and 6.1.1.4'
Si Si 0.0817 0.0704 'International Tables Vol C Tables 4.2.6.8 and 6.1.1.4'
Ru Ru -1.2594 0.8363 'International Tables Vol C Tables 4.2.6.8 and 6.1.1.4'

loop_
_geom_angle_atom_site_label_1
_geom_angle_atom_site_label_2
_geom_angle_atom_site_label_3
_geom_angle
C1 Ru1 N7 102.5(2)
C1 Ru1 N1 92.5(2)
N7 Ru1 N1 90.32(19)
C1 Ru1 N5 95.9(2)
N7 Ru1 N5 89.43(19)
N1 Ru1 N5 171.39(18)
C1 Ru1 N3 85.5(2)
N7 Ru1 N3 171.90(18)
N1 Ru1 N3 90.23(19)
N5 Ru1 N3 88.82(19)
C1 Ru1 Ru2 162.95(19)
N7 Ru1 Ru2 94.14(14)
N1 Ru1 Ru2 83.68(13)
N5 Ru1 Ru2 87.76(13)
N3 Ru1 Ru2 77.88(13)
C8 Ru2 N4 99.0(3)
C8 Ru2 N2 95.4(2)
N4 Ru2 N2 91.1(2)
C8 Ru2 N6 92.3(2)
N4 Ru2 N6 88.2(2)
N2 Ru2 N6 172.21(19)
C8 Ru2 N8 88.4(3)
N4 Ru2 N8 172.0(2)
N2 Ru2 N8 91.2(2)
N6 Ru2 N8 88.47(19)
C8 Ru2 Ru1 166.8(2)
N4 Ru2 Ru1 93.96(16)
N2 Ru2 Ru1 86.94(14)
N6 Ru2 Ru1 85.37(13)
N8 Ru2 Ru1 78.55(14)
C4 Si1 C7 107.5(4)
C4 Si1 C6 110.2(6)
C7 Si1 C6 109.3(6)
C4 Si1 C5 108.3(5)
C7 Si1 C5 106.2(8)
C6 Si1 C5 115.0(9)
C12 Si2 C11 109.1(6)
C12 Si2 C13 115.6(8)
C11 Si2 C13 111.2(5)
C12 Si2 C14 105.2(8)
C11 Si2 C14 104.2(5)
C13 Si2 C14 110.8(7)
C25 Si3 C26 100.8(7)
C25 Si3 C29 107.8(4)
C26 Si3 C29 111.6(8)
C25 Si3 C32 109.0(7)
C26 Si3 C32 122.0(11)
C29 Si3 C32 105.0(8)
C15 N1 C16 119.8(5)
C15 N1 Ru1 123.0(4)
C16 N1 Ru1 117.1(4)
C15 N2 C17 119.9(5)
C15 N2 Ru2 120.8(4)
C17 N2 Ru2 119.3(4)
C35 N3 C36 108.5(5)
C35 N3 Ru1 125.3(4)
C36 N3 Ru1 125.8(4)
C35 N4 C48 113.9(6)
C35 N4 Ru2 114.1(4)
C48 N4 Ru2 130.5(4)
C50 N5 C51 114.5(5)
C50 N5 Ru1 117.1(4)
C51 N5 Ru1 128.0(3)
C50 N6 C58 112.2(5)
C50 N6 Ru2 120.3(4)
C58 N6 Ru2 127.3(4)
C65 N7 C66 118.3(5)
C65 N7 Ru1 111.9(4)
C66 N7 Ru1 129.3(4)
C65 N8 C73 114.7(6)
C65 N8 Ru2 124.3(4)
C73 N8 Ru2 121.0(4)
C2 C1 Ru1 178.9(6)
C1 C2 C3 172.9(7)
C4 C3 C2 176.3(9)
C3 C4 Si1 175.7(9)
C9 C8 Ru2 175.4(7)
C8 C9 C10 172.1(8)
C11 C10 C9 175.0(9)
C10 C11 Si2 176.7(9)
N1 C15 N2 119.3(5)
N1 C15 C18 119.4(5)
N2 C15 C18 121.3(5)
C23 C18 C19 119.0(6)
C23 C18 C15 121.2(5)
C19 C18 C15 119.8(6)
C18 C19 C20 119.0(6)
C21 C20 C19 123.0(6)
C20 C21 C22 117.8(6)
C20 C21 C24 122.4(6)
C22 C21 C24 119.7(7)
C23 C22 C21 118.0(7)
C18 C23 C22 123.2(6)
C25 C24 C21 178.6(9)
C24 C25 Si3 177.6(9)
C28 C26 C27 100.7(17)
C28 C26 Si3 107.6(17)
C27 C26 Si3 97.7(17)
C31 C29 C30 103.6(9)
C31 C29 Si3 113.9(9)
C30 C29 Si3 106.2(9)
C34 C32 C33 106.7(19)
C34 C32 Si3 108.7(16)
C33 C32 Si3 108.3(16)
N3 C35 N4 122.8(6)
C42 C36 C37 121.5(6)
C42 C36 N3 118.9(6)
C37 C36 N3 119.5(6)
C36 C37 C38 119.2(7)
O1 C38 C40 118.7(8)
O1 C38 C37 123.6(8)
C40 C38 C37 117.7(9)
C41 C40 C38 122.2(8)
C40 C41 C42 121.3(7)
C36 C42 C41 118.0(7)
C47 C43 C48 120.0
C45 C44 C48 120.0
O2A C45 C44 139.9(10)
O2A C45 C46 99.2(10)
C44 C45 C46 120.0
C47 C46 C45 120.0
C47 C46 O2A 155.9(5)
C45 C46 O2A 36.8(5)
O2B C47 C43 130.4(19)
O2B C47 C46 109.3(19)
C43 C47 C46 120.0
C44 C48 C43 120.0
C44 C48 N4 119.7(5)
C43 C48 N4 120.3(5)
N6 C50 N5 124.7(5)
C57 C51 C52 120.1(6)
C57 C51 N5 118.7(6)
C52 C51 N5 121.2(6)
C53 C52 C51 120.9(7)
C52 C53 C55 121.3(7)
C52 C53 O3 126.1(8)
C55 C53 O3 112.5(8)
C56 C55 C53 120.1(8)
C55 C56 C57 121.3(8)
C51 C57 C56 116.2(7)
C59 C58 C64 120.8(6)
C59 C58 N6 119.1(6)
C64 C58 N6 120.0(6)
C58 C59 C60 118.5(7)
C62 C60 O4 114.8(6)
C62 C60 C59 120.9(7)
O4 C60 C59 124.3(7)
C63 C62 C60 120.5(7)
C62 C63 C64 119.8(8)
C58 C64 C63 119.4(7)
N8 C65 N7 126.4(6)
C72 C66 C67 121.3(6)
C72 C66 N7 119.3(6)
C67 C66 N7 119.4(5)
C68 C67 C66 119.8(6)
C70 C68 O5 114.0(7)
C70 C68 C67 120.0(7)
O5 C68 C67 126.0(6)
C68 C70 C71 120.5(7)
C70 C71 C72 120.5(7)
C66 C72 C71 118.0(6)
C74 C73 C79 119.1(7)
C74 C73 N8 120.7(6)
C79 C73 N8 120.2(6)
C75 C74 C73 121.2(8)
C77 C75 C74 118.5(9)
C77 C75 O6 115.6(9)
C74 C75 O6 126.0(9)
C75 C77 C78 123.6(10)
C79 C78 C77 117.5(9)
C78 C79 C73 120.1(8)
C38 O1 C39 120.1(7)
C45 O2A C49A 105.2(12)
C45 O2A C46 44.0(7)
C49A O2A C46 149.2(11)
C47 O2B C49B 113(3)
C54 O3 C53 116.7(6)
C60 O4 C61 118.8(6)
C68 O5 C69 117.1(6)
C75 O6 C76 115.5(8)

loop_
_geom_bond_atom_site_label_1
_geom_bond_atom_site_label_2
_geom_bond_distance
Ru1 C1 1.976(6)
Ru1 N7 2.013(5)
Ru1 N1 2.038(4)
Ru1 N5 2.054(4)
Ru1 N3 2.126(5)
Ru1 Ru2 2.5467(7)
Ru2 C8 1.988(7)
Ru2 N4 1.999(5)
Ru2 N2 2.013(4)
Ru2 N6 2.054(5)
Ru2 N8 2.118(5)
Si1 C4 1.824(8)
Si1 C7 1.869(9)
Si1 C6 1.877(14)
Si1 C5 1.891(13)
Si2 C12 1.757(15)
Si2 C11 1.834(8)
Si2 C13 1.865(13)
Si2 C14 1.964(11)
Si3 C25 1.850(8)
Si3 C26 1.88(2)
Si3 C29 1.886(11)
Si3 C32 1.93(2)
N1 C15 1.335(7)
N1 C16 1.495(7)
N2 C15 1.335(6)
N2 C17 1.428(7)
N3 C35 1.310(7)
N3 C36 1.454(7)
N4 C35 1.337(8)
N4 C48 1.461(7)
N5 C50 1.350(7)
N5 C51 1.453(7)
N6 C50 1.325(7)
N6 C58 1.448(7)
N7 C65 1.324(7)
N7 C66 1.436(7)
N8 C65 1.301(7)
N8 C73 1.426(8)
C1 C2 1.193(8)
C2 C3 1.378(10)
C3 C4 1.208(9)
C8 C9 1.177(9)
C9 C10 1.379(10)
C10 C11 1.180(9)
C15 C18 1.490(7)
C18 C23 1.351(9)
C18 C19 1.375(8)
C19 C20 1.400(8)
C20 C21 1.366(9)
C21 C22 1.410(10)
C21 C24 1.435(9)
C22 C23 1.406(9)
C24 C25 1.172(8)
C26 C28 1.54(2)
C26 C27 1.73(3)
C29 C31 1.511(13)
C29 C30 1.555(16)
C32 C34 1.454(16)
C32 C33 1.473(16)
C36 C42 1.367(8)
C36 C37 1.387(9)
C37 C38 1.424(9)
C38 O1 1.354(9)
C38 C40 1.383(11)
C39 O1 1.407(10)
C40 C41 1.323(10)
C41 C42 1.413(9)
C43 C47 1.352(3)
C43 C48 1.352(3)
C44 C45 1.352(3)
C44 C48 1.352(3)
C45 O2A 1.164(14)
C45 C46 1.352(3)
C46 C47 1.352(3)
C46 O2A 1.92(2)
C47 O2B 1.13(2)
C49A O2A 1.43(2)
C49B O2B 1.45(3)
C51 C57 1.393(9)
C51 C52 1.393(8)
C52 C53 1.343(9)
C53 C55 1.354(11)
C53 O3 1.355(8)
C54 O3 1.349(9)
C55 C56 1.350(11)
C56 C57 1.444(10)
C58 C59 1.383(8)
C58 C64 1.384(9)
C59 C60 1.397(8)
C60 C62 1.371(10)
C60 O4 1.381(8)
C61 O4 1.382(10)
C62 C63 1.368(11)
C63 C64 1.400(9)
C66 C72 1.382(8)
C66 C67 1.386(8)
C67 C68 1.382(9)
C68 C70 1.365(9)
C68 O5 1.367(8)
C69 O5 1.441(9)
C70 C71 1.386(10)
C71 C72 1.400(9)
C73 C74 1.393(8)
C73 C79 1.397(9)
C74 C75 1.355(10)
C75 C77 1.354(12)
C75 O6 1.371(10)
C76 O6 1.413(11)
C77 C78 1.384(12)
C78 C79 1.382(11)

loop_
_geom_torsion_atom_site_label_1
_geom_torsion_atom_site_label_2
_geom_torsion_atom_site_label_3
_geom_torsion_atom_site_label_4
_geom_torsion
C1 Ru1 Ru2 C8 -160.6(9)
N7 Ru1 Ru2 C8 7.2(8)
N1 Ru1 Ru2 C8 -82.7(8)
N5 Ru1 Ru2 C8 96.4(8)
N3 Ru1 Ru2 C8 -174.3(8)
C1 Ru1 Ru2 N4 31.1(6)
N7 Ru1 Ru2 N4 -161.16(19)
N1 Ru1 Ru2 N4 109.0(2)
N5 Ru1 Ru2 N4 -71.9(2)
N3 Ru1 Ru2 N4 17.38(19)
C1 Ru1 Ru2 N2 -59.8(6)
N7 Ru1 Ru2 N2 107.9(2)
N1 Ru1 Ru2 N2 18.1(2)
N5 Ru1 Ru2 N2 -162.8(2)
N3 Ru1 Ru2 N2 -73.5(2)
C1 Ru1 Ru2 N6 119.0(6)
N7 Ru1 Ru2 N6 -73.32(19)
N1 Ru1 Ru2 N6 -163.18(19)
N5 Ru1 Ru2 N6 15.95(19)
N3 Ru1 Ru2 N6 105.22(19)
C1 Ru1 Ru2 N8 -151.7(6)
N7 Ru1 Ru2 N8 16.06(17)
N1 Ru1 Ru2 N8 -73.80(19)
N5 Ru1 Ru2 N8 105.33(19)
N3 Ru1 Ru2 N8 -165.40(18)
C1 Ru1 N1 C15 141.2(5)
N7 Ru1 N1 C15 -116.3(5)
N5 Ru1 N1 C15 -27.9(16)
N3 Ru1 N1 C15 55.7(5)
Ru2 Ru1 N1 C15 -22.1(5)
C1 Ru1 N1 C16 -40.8(5)
N7 Ru1 N1 C16 61.7(4)
N5 Ru1 N1 C16 150.0(12)
N3 Ru1 N1 C16 -126.4(4)
Ru2 Ru1 N1 C16 155.8(4)
C8 Ru2 N2 C15 145.7(5)
N4 Ru2 N2 C15 -115.2(5)
N6 Ru2 N2 C15 -30.5(18)
N8 Ru2 N2 C15 57.2(5)
Ru1 Ru2 N2 C15 -21.3(5)
C8 Ru2 N2 C17 -36.0(6)
N4 Ru2 N2 C17 63.1(6)
N6 Ru2 N2 C17 147.8(14)
N8 Ru2 N2 C17 -124.5(6)
Ru1 Ru2 N2 C17 157.0(6)
C1 Ru1 N3 C35 160.5(6)
N7 Ru1 N3 C35 -13.1(16)
N1 Ru1 N3 C35 -107.0(5)
N5 Ru1 N3 C35 64.5(5)
Ru2 Ru1 N3 C35 -23.5(5)
C1 Ru1 N3 C36 -10.9(5)
N7 Ru1 N3 C36 175.5(11)
N1 Ru1 N3 C36 81.6(5)
N5 Ru1 N3 C36 -106.9(5)
Ru2 Ru1 N3 C36 165.1(5)
C8 Ru2 N4 C35 164.9(5)
N2 Ru2 N4 C35 69.2(5)
N6 Ru2 N4 C35 -103.0(5)
N8 Ru2 N4 C35 -37.8(15)
Ru1 Ru2 N4 C35 -17.8(5)
C8 Ru2 N4 C48 -29.6(6)
N2 Ru2 N4 C48 -125.3(6)
N6 Ru2 N4 C48 62.5(6)
N8 Ru2 N4 C48 127.7(12)
Ru1 Ru2 N4 C48 147.7(6)
C1 Ru1 N5 C50 178.2(5)
N7 Ru1 N5 C50 75.7(4)
N1 Ru1 N5 C50 -12.7(16)
N3 Ru1 N5 C50 -96.4(4)
Ru2 Ru1 N5 C50 -18.4(4)
C1 Ru1 N5 C51 -9.5(5)
N7 Ru1 N5 C51 -112.0(5)
N1 Ru1 N5 C51 159.6(12)
N3 Ru1 N5 C51 75.9(5)
Ru2 Ru1 N5 C51 153.8(5)
C8 Ru2 N6 C50 174.9(5)
N4 Ru2 N6 C50 76.0(5)
N2 Ru2 N6 C50 -8.8(18)
N8 Ru2 N6 C50 -96.7(5)
Ru1 Ru2 N6 C50 -18.1(4)
C8 Ru2 N6 C58 -10.8(6)
N4 Ru2 N6 C58 -109.7(5)
N2 Ru2 N6 C58 165.5(14)
N8 Ru2 N6 C58 77.6(5)
Ru1 Ru2 N6 C58 156.2(5)
C1 Ru1 N7 C65 157.9(4)
N1 Ru1 N7 C65 65.2(4)
N5 Ru1 N7 C65 -106.2(4)
N3 Ru1 N7 C65 -28.7(15)
Ru2 Ru1 N7 C65 -18.5(4)
C1 Ru1 N7 C66 -30.8(5)
N1 Ru1 N7 C66 -123.4(4)
N5 Ru1 N7 C66 65.2(4)
N3 Ru1 N7 C66 142.7(12)
Ru2 Ru1 N7 C66 152.9(4)
C8 Ru2 N8 C65 159.5(5)
N4 Ru2 N8 C65 1.9(16)
N2 Ru2 N8 C65 -105.1(5)
N6 Ru2 N8 C65 67.1(5)
Ru1 Ru2 N8 C65 -18.5(4)
C8 Ru2 N8 C73 -17.4(4)
N4 Ru2 N8 C73 -175.0(12)
N2 Ru2 N8 C73 78.0(4)
N6 Ru2 N8 C73 -109.8(4)
Ru1 Ru2 N8 C73 164.6(4)
N7 Ru1 C1 C2 -158(33)
N1 Ru1 C1 C2 -67(33)
N5 Ru1 C1 C2 111(33)
N3 Ru1 C1 C2 23(33)
Ru2 Ru1 C1 C2 9(34)
Ru1 C1 C2 C3 -118(31)
C1 C2 C3 C4 5(20)
C2 C3 C4 Si1 25(25)
C7 Si1 C4 C3 97(11)
C6 Si1 C4 C3 -144(11)
C5 Si1 C4 C3 -18(11)
N4 Ru2 C8 C9 -33(8)
N2 Ru2 C8 C9 59(8)
N6 Ru2 C8 C9 -122(8)
N8 Ru2 C8 C9 150(8)
Ru1 Ru2 C8 C9 159(7)
Ru2 C8 C9 C10 83(10)
C8 C9 C10 C11 34(16)
C9 C10 C11 Si2 -69(21)
C12 Si2 C11 C10 -21(15)
C13 Si2 C11 C10 -149(15)
C14 Si2 C11 C10 91(15)
C16 N1 C15 N2 -165.2(5)
Ru1 N1 C15 N2 12.7(8)
C16 N1 C15 C18 14.3(8)
Ru1 N1 C15 C18 -167.8(4)
C17 N2 C15 N1 -167.4(7)
Ru2 N2 C15 N1 10.8(8)
C17 N2 C15 C18 13.0(9)
Ru2 N2 C15 C18 -168.7(4)
N1 C15 C18 C23 -115.3(8)
N2 C15 C18 C23 64.2(9)
N1 C15 C18 C19 62.5(8)
N2 C15 C18 C19 -117.9(7)
C23 C18 C19 C20 -1.2(10)
C15 C18 C19 C20 -179.1(6)
C18 C19 C20 C21 1.6(11)
C19 C20 C21 C22 -1.3(12)
C19 C20 C21 C24 173.8(7)
C20 C21 C22 C23 0.6(12)
C24 C21 C22 C23 -174.7(8)
C19 C18 C23 C22 0.6(12)
C15 C18 C23 C22 178.4(7)
C21 C22 C23 C18 -0.3(13)
C20 C21 C24 C25 13(42)
C22 C21 C24 C25 -172(100)
C21 C24 C25 Si3 97(45)
C26 Si3 C25 C24 -180(100)
C29 Si3 C25 C24 -63(19)
C32 Si3 C25 C24 51(19)
C25 Si3 C26 C28 -177.7(14)
C29 Si3 C26 C28 68.1(18)
C32 Si3 C26 C28 -57.0(18)
C25 Si3 C26 C27 -73.8(14)
C29 Si3 C26 C27 171.9(11)
C32 Si3 C26 C27 46.9(15)
C25 Si3 C29 C31 -172.9(9)
C26 Si3 C29 C31 -63.1(13)
C32 Si3 C29 C31 70.9(12)
C25 Si3 C29 C30 -59.6(10)
C26 Si3 C29 C30 50.2(12)
C32 Si3 C29 C30 -175.7(10)
C25 Si3 C32 C34 -54.8(17)
C26 Si3 C32 C34 -171.5(14)
C29 Si3 C32 C34 60.5(17)
C25 Si3 C32 C33 60.8(17)
C26 Si3 C32 C33 -55.9(18)
C29 Si3 C32 C33 176.1(14)
C36 N3 C35 N4 -169.7(6)
Ru1 N3 C35 N4 17.7(9)
C48 N4 C35 N3 -163.2(6)
Ru2 N4 C35 N3 4.8(9)
C35 N3 C36 C42 79.5(7)
Ru1 N3 C36 C42 -107.9(6)
C35 N3 C36 C37 -96.0(7)
Ru1 N3 C36 C37 76.6(7)
C42 C36 C37 C38 -1.7(10)
N3 C36 C37 C38 173.7(6)
C36 C37 C38 O1 179.9(8)
C36 C37 C38 C40 -0.2(12)
O1 C38 C40 C41 -177.8(8)
C37 C38 C40 C41 2.2(13)
C38 C40 C41 C42 -2.4(13)
C37 C36 C42 C41 1.6(10)
N3 C36 C42 C41 -173.8(6)
C40 C41 C42 C36 0.5(11)
C48 C44 C45 O2A -166.3(14)
C48 C44 C45 C46 0.0
O2A C45 C46 C47 171.1(9)
C44 C45 C46 C47 0.0
C44 C45 C46 O2A -171.1(9)
C48 C43 C47 O2B 173(3)
C48 C43 C47 C46 0.0
C45 C46 C47 O2B -174(2)
O2A C46 C47 O2B -161(2)
C45 C46 C47 C43 0.0
O2A C46 C47 C43 13.1(13)
C45 C44 C48 C43 0.0
C45 C44 C48 N4 -179.0(5)
C47 C43 C48 C44 0.0
C47 C43 C48 N4 179.0(5)
C35 N4 C48 C44 -132.6(5)
Ru2 N4 C48 C44 61.9(6)
C35 N4 C48 C43 48.4(6)
Ru2 N4 C48 C43 -117.2(5)
C58 N6 C50 N5 -165.9(6)
Ru2 N6 C50 N5 9.2(8)
C51 N5 C50 N6 -163.0(6)
Ru1 N5 C50 N6 10.3(8)
C50 N5 C51 C57 51.5(8)
Ru1 N5 C51 C57 -121.0(5)
C50 N5 C51 C52 -129.6(6)
Ru1 N5 C51 C52 58.0(7)
C57 C51 C52 C53 -1.6(9)
N5 C51 C52 C53 179.4(5)
C51 C52 C53 C55 1.2(11)
C51 C52 C53 O3 -179.0(6)
C52 C53 C55 C56 -1.8(12)
O3 C53 C55 C56 178.5(7)
C53 C55 C56 C57 2.7(13)
C52 C51 C57 C56 2.4(9)
N5 C51 C57 C56 -178.6(5)
C55 C56 C57 C51 -3.0(11)
C50 N6 C58 C59 -119.5(6)
Ru2 N6 C58 C59 65.8(8)
C50 N6 C58 C64 58.0(8)
Ru2 N6 C58 C64 -116.7(6)
C64 C58 C59 C60 2.0(10)
N6 C58 C59 C60 179.4(6)
C58 C59 C60 C62 -0.4(11)
C58 C59 C60 O4 179.3(7)
O4 C60 C62 C63 179.6(8)
C59 C60 C62 C63 -0.7(13)
C60 C62 C63 C64 0.2(14)
C59 C58 C64 C63 -2.5(11)
N6 C58 C64 C63 -179.9(7)
C62 C63 C64 C58 1.4(13)
C73 N8 C65 N7 -172.7(5)
Ru2 N8 C65 N7 10.1(8)
C66 N7 C65 N8 -162.9(5)
Ru1 N7 C65 N8 9.5(7)
C65 N7 C66 C72 40.6(8)
Ru1 N7 C66 C72 -130.3(5)
C65 N7 C66 C67 -138.4(6)
Ru1 N7 C66 C67 50.8(7)
C72 C66 C67 C68 0.1(10)
N7 C66 C67 C68 179.1(6)
C66 C67 C68 C70 -1.1(11)
C66 C67 C68 O5 -179.7(6)
O5 C68 C70 C71 -179.9(7)
C67 C68 C70 C71 1.4(12)
C68 C70 C71 C72 -0.8(13)
C67 C66 C72 C71 0.5(10)
N7 C66 C72 C71 -178.4(6)
C70 C71 C72 C66 -0.2(11)
C65 N8 C73 C74 -99.3(8)
Ru2 N8 C73 C74 77.9(7)
C65 N8 C73 C79 81.5(8)
Ru2 N8 C73 C79 -101.3(7)
C79 C73 C74 C75 1.5(12)
N8 C73 C74 C75 -177.7(8)
C73 C74 C75 C77 -0.9(15)
C73 C74 C75 O6 177.2(9)
C74 C75 C77 C78 0.2(18)
O6 C75 C77 C78 -178.1(11)
C75 C77 C78 C79 -0.1(19)
C77 C78 C79 C73 0.8(16)
C74 C73 C79 C78 -1.5(13)
N8 C73 C79 C78 177.7(9)
C40 C38 O1 C39 175.4(10)
C37 C38 O1 C39 -4.7(15)
C44 C45 O2A C49A -11(2)
C46 C45 O2A C49A -178.8(12)
C44 C45 O2A C46 168.0(12)
C47 C46 O2A C45 -19.1(19)
C47 C46 O2A C49A -17(4)
C45 C46 O2A C49A 2(2)
C43 C47 O2B C49B 14(6)
C46 C47 O2B C49B -173(4)
C52 C53 O3 C54 -4.2(11)
C55 C53 O3 C54 175.5(8)
C62 C60 O4 C61 179.1(8)
C59 C60 O4 C61 -0.6(13)
C70 C68 O5 C69 -174.7(7)
C67 C68 O5 C69 3.9(11)
C77 C75 O6 C76 174.2(11)
C74 C75 O6 C76 -4.0(16)
